data_4000722
loop_
_publ_author_name
'Zaikina, Julia V.'
'Schellenberg, Inga'
'Benbow, Evan M.'
'P\"ottgen, Rainer'
'Latturner, Susan E.'

_publ_section_title
;
 Influence of the La/M Network on Magnetic Properties of Mn4Tetrahedra in
 Intermetallic Compounds La21&#x2212;\dMn8M7C12(M = Ge, Sn, Sb, Te, Bi)
;
_journal_issue 7
_journal_name_full 'Chemistry of Materials'
_journal_page_first 1768
_journal_paper_doi 10.1021/cm1028595
_journal_volume 23
_journal_year 2011
_chemical_formula_moiety 'La20.02 Mn8 Te7 C12'
_chemical_formula_sum 'C12 La20.02 Mn8 Te7'
_chemical_formula_weight 4257.82
_chemical_name_common 'lanthanum-tellurium-manganese carbide'
_space_group_IT_number 225
_symmetry_cell_setting cubic
_symmetry_Int_Tables_number 225
_symmetry_space_group_name_Hall '-F 4 2 3'
_symmetry_space_group_name_H-M 'F m -3 m'
_atom_sites_solution_hydrogens none
_atom_sites_solution_primary direct
_atom_sites_solution_secondary difmap
_audit_creation_date 2010-02-22
_audit_creation_method SHELXL-97
_cell_angle_alpha 90.00
_cell_angle_beta 90.00
_cell_angle_gamma 90.00
_cell_formula_units_Z 4
_cell_length_a 16.4455(7)
_cell_length_b 16.4455(7)
_cell_length_c 16.4455(7)
_cell_measurement_reflns_used 1358
_cell_measurement_temperature 295(2)
_cell_measurement_theta_max 68.824
_cell_measurement_theta_min 4.954
_cell_volume 4447.8(3)
_computing_cell_refinement 'Saint (Bruker, 2008)'
_computing_data_collection 'APEX2 (Bruker, 2008)'
_computing_data_reduction 'Saint (Bruker, 2008)'
_computing_publication_material 'SHELXL-97 (Sheldrick, 1997)'
_computing_structure_refinement 'SHELXL-97 (Sheldrick, 1997)'
_computing_structure_solution 'SHELXS-97 (Sheldrick, 1990)'
_diffrn_ambient_temperature 295(2)
_diffrn_measured_fraction_theta_full 1.000
_diffrn_measured_fraction_theta_max 1.000
_diffrn_measurement_device_type 'Bruker APEX-II CCD area-detector'
_diffrn_measurement_method '\f and  \w scans'
_diffrn_radiation_monochromator graphite
_diffrn_radiation_source 'fine-focus sealed tube'
_diffrn_radiation_type MoK\a
_diffrn_radiation_wavelength 0.71073
_diffrn_reflns_av_R_equivalents 0.0893
_diffrn_reflns_av_sigmaI/netI 0.0307
_diffrn_reflns_limit_h_max 20
_diffrn_reflns_limit_h_min -21
_diffrn_reflns_limit_k_max 26
_diffrn_reflns_limit_k_min -25
_diffrn_reflns_limit_l_max 21
_diffrn_reflns_limit_l_min -26
_diffrn_reflns_number 12751
_diffrn_reflns_theta_full 34.98
_diffrn_reflns_theta_max 34.98
_diffrn_reflns_theta_min 2.14
_exptl_absorpt_coefficient_mu 25.421
_exptl_absorpt_correction_T_max 0.3630
_exptl_absorpt_correction_T_min 0.1504
_exptl_absorpt_correction_type numerical
_exptl_absorpt_process_details 'SADABS (Bruker, 2008)'
_exptl_crystal_colour bronze
_exptl_crystal_density_diffrn 6.359
_exptl_crystal_density_method 'not measured'
_exptl_crystal_description cuboid
_exptl_crystal_F_000 7109.7
_exptl_crystal_size_max 0.12
_exptl_crystal_size_mid 0.09
_exptl_crystal_size_min 0.05
_refine_diff_density_max 2.289
_refine_diff_density_min -1.716
_refine_diff_density_rms 0.287
_refine_ls_extinction_coef 0.000178(8)
_refine_ls_extinction_expression Fc^*^=kFc[1+0.001xFc^2^\l^3^/sin(2\q)]^-1/4^
_refine_ls_extinction_method SHELXL
_refine_ls_goodness_of_fit_ref 1.055
_refine_ls_hydrogen_treatment none
_refine_ls_matrix_type full
_refine_ls_number_parameters 21
_refine_ls_number_reflns 553
_refine_ls_number_restraints 0
_refine_ls_restrained_S_all 1.055
_refine_ls_R_factor_all 0.0319
_refine_ls_R_factor_gt 0.0234
_refine_ls_shift/su_max 0.001
_refine_ls_shift/su_mean 0.000
_refine_ls_structure_factor_coef Fsqd
_refine_ls_weighting_details 'calc w=1/[\s^2^(Fo^2^)+(0.0156P)^2^+91.9764P] where P=(Fo^2^+2Fc^2^)/3'
_refine_ls_weighting_scheme calc
_refine_ls_wR_factor_gt 0.0446
_refine_ls_wR_factor_ref 0.0470
_reflns_number_gt 466
_reflns_number_total 553
_reflns_threshold_expression >2sigma(I)
_cod_data_source_file cm1028595_si_002.cif
_cod_data_source_block LA20Mn8Te7C12_CSD_422153
_cod_database_code 4000722

loop_
_symmetry_equiv_pos_as_xyz
'x, y, z'
'-x, -y, z'
'-x, y, -z'
'x, -y, -z'
'z, x, y'
'z, -x, -y'
'-z, -x, y'
'-z, x, -y'
'y, z, x'
'-y, z, -x'
'y, -z, -x'
'-y, -z, x'
'y, x, -z'
'-y, -x, -z'
'y, -x, z'
'-y, x, z'
'x, z, -y'
'-x, z, y'
'-x, -z, -y'
'x, -z, y'
'z, y, -x'
'z, -y, x'
'-z, y, x'
'-z, -y, -x'
'x, y+1/2, z+1/2'
'-x, -y+1/2, z+1/2'
'-x, y+1/2, -z+1/2'
'x, -y+1/2, -z+1/2'
'z, x+1/2, y+1/2'
'z, -x+1/2, -y+1/2'
'-z, -x+1/2, y+1/2'
'-z, x+1/2, -y+1/2'
'y, z+1/2, x+1/2'
'-y, z+1/2, -x+1/2'
'y, -z+1/2, -x+1/2'
'-y, -z+1/2, x+1/2'
'y, x+1/2, -z+1/2'
'-y, -x+1/2, -z+1/2'
'y, -x+1/2, z+1/2'
'-y, x+1/2, z+1/2'
'x, z+1/2, -y+1/2'
'-x, z+1/2, y+1/2'
'-x, -z+1/2, -y+1/2'
'x, -z+1/2, y+1/2'
'z, y+1/2, -x+1/2'
'z, -y+1/2, x+1/2'
'-z, y+1/2, x+1/2'
'-z, -y+1/2, -x+1/2'
'x+1/2, y, z+1/2'
'-x+1/2, -y, z+1/2'
'-x+1/2, y, -z+1/2'
'x+1/2, -y, -z+1/2'
'z+1/2, x, y+1/2'
'z+1/2, -x, -y+1/2'
'-z+1/2, -x, y+1/2'
'-z+1/2, x, -y+1/2'
'y+1/2, z, x+1/2'
'-y+1/2, z, -x+1/2'
'y+1/2, -z, -x+1/2'
'-y+1/2, -z, x+1/2'
'y+1/2, x, -z+1/2'
'-y+1/2, -x, -z+1/2'
'y+1/2, -x, z+1/2'
'-y+1/2, x, z+1/2'
'x+1/2, z, -y+1/2'
'-x+1/2, z, y+1/2'
'-x+1/2, -z, -y+1/2'
'x+1/2, -z, y+1/2'
'z+1/2, y, -x+1/2'
'z+1/2, -y, x+1/2'
'-z+1/2, y, x+1/2'
'-z+1/2, -y, -x+1/2'
'x+1/2, y+1/2, z'
'-x+1/2, -y+1/2, z'
'-x+1/2, y+1/2, -z'
'x+1/2, -y+1/2, -z'
'z+1/2, x+1/2, y'
'z+1/2, -x+1/2, -y'
'-z+1/2, -x+1/2, y'
'-z+1/2, x+1/2, -y'
'y+1/2, z+1/2, x'
'-y+1/2, z+1/2, -x'
'y+1/2, -z+1/2, -x'
'-y+1/2, -z+1/2, x'
'y+1/2, x+1/2, -z'
'-y+1/2, -x+1/2, -z'
'y+1/2, -x+1/2, z'
'-y+1/2, x+1/2, z'
'x+1/2, z+1/2, -y'
'-x+1/2, z+1/2, y'
'-x+1/2, -z+1/2, -y'
'x+1/2, -z+1/2, y'
'z+1/2, y+1/2, -x'
'z+1/2, -y+1/2, x'
'-z+1/2, y+1/2, x'
'-z+1/2, -y+1/2, -x'
'-x, -y, -z'
'x, y, -z'
'x, -y, z'
'-x, y, z'
'-z, -x, -y'
'-z, x, y'
'z, x, -y'
'z, -x, y'
'-y, -z, -x'
'y, -z, x'
'-y, z, x'
'y, z, -x'
'-y, -x, z'
'y, x, z'
'-y, x, -z'
'y, -x, -z'
'-x, -z, y'
'x, -z, -y'
'x, z, y'
'-x, z, -y'
'-z, -y, x'
'-z, y, -x'
'z, -y, -x'
'z, y, x'
'-x, -y+1/2, -z+1/2'
'x, y+1/2, -z+1/2'
'x, -y+1/2, z+1/2'
'-x, y+1/2, z+1/2'
'-z, -x+1/2, -y+1/2'
'-z, x+1/2, y+1/2'
'z, x+1/2, -y+1/2'
'z, -x+1/2, y+1/2'
'-y, -z+1/2, -x+1/2'
'y, -z+1/2, x+1/2'
'-y, z+1/2, x+1/2'
'y, z+1/2, -x+1/2'
'-y, -x+1/2, z+1/2'
'y, x+1/2, z+1/2'
'-y, x+1/2, -z+1/2'
'y, -x+1/2, -z+1/2'
'-x, -z+1/2, y+1/2'
'x, -z+1/2, -y+1/2'
'x, z+1/2, y+1/2'
'-x, z+1/2, -y+1/2'
'-z, -y+1/2, x+1/2'
'-z, y+1/2, -x+1/2'
'z, -y+1/2, -x+1/2'
'z, y+1/2, x+1/2'
'-x+1/2, -y, -z+1/2'
'x+1/2, y, -z+1/2'
'x+1/2, -y, z+1/2'
'-x+1/2, y, z+1/2'
'-z+1/2, -x, -y+1/2'
'-z+1/2, x, y+1/2'
'z+1/2, x, -y+1/2'
'z+1/2, -x, y+1/2'
'-y+1/2, -z, -x+1/2'
'y+1/2, -z, x+1/2'
'-y+1/2, z, x+1/2'
'y+1/2, z, -x+1/2'
'-y+1/2, -x, z+1/2'
'y+1/2, x, z+1/2'
'-y+1/2, x, -z+1/2'
'y+1/2, -x, -z+1/2'
'-x+1/2, -z, y+1/2'
'x+1/2, -z, -y+1/2'
'x+1/2, z, y+1/2'
'-x+1/2, z, -y+1/2'
'-z+1/2, -y, x+1/2'
'-z+1/2, y, -x+1/2'
'z+1/2, -y, -x+1/2'
'z+1/2, y, x+1/2'
'-x+1/2, -y+1/2, -z'
'x+1/2, y+1/2, -z'
'x+1/2, -y+1/2, z'
'-x+1/2, y+1/2, z'
'-z+1/2, -x+1/2, -y'
'-z+1/2, x+1/2, y'
'z+1/2, x+1/2, -y'
'z+1/2, -x+1/2, y'
'-y+1/2, -z+1/2, -x'
'y+1/2, -z+1/2, x'
'-y+1/2, z+1/2, x'
'y+1/2, z+1/2, -x'
'-y+1/2, -x+1/2, z'
'y+1/2, x+1/2, z'
'-y+1/2, x+1/2, -z'
'y+1/2, -x+1/2, -z'
'-x+1/2, -z+1/2, y'
'x+1/2, -z+1/2, -y'
'x+1/2, z+1/2, y'
'-x+1/2, z+1/2, -y'
'-z+1/2, -y+1/2, x'
'-z+1/2, y+1/2, -x'
'z+1/2, -y+1/2, -x'
'z+1/2, y+1/2, x'

loop_
_atom_site_label
_atom_site_type_symbol
_atom_site_fract_x
_atom_site_fract_y
_atom_site_fract_z
_atom_site_U_iso_or_equiv
_atom_site_adp_type
_atom_site_occupancy
_atom_site_symmetry_multiplicity
_atom_site_calc_flag
_atom_site_refinement_flags
La1 La 0.0000 0.170665(18) 0.170665(18) 0.00939(11) Uani 1 4 d S
La2 La 0.364645(18) 0.364645(18) 0.364645(18) 0.00895(12) Uani 1 6 d S
La3 La 0.5000 0.5000 0.5000 0.00895(12) Uani 0.024(5) 48 d SP
Te1 Te 0.28578(4) 0.0000 0.0000 0.01110(15) Uani 1 8 d S
Te2 Te 0.0000 0.0000 0.0000 0.0335(5) Uani 1 48 d S
Mn Mn 0.19537(5) 0.19537(5) 0.19537(5) 0.0082(2) Uani 1 6 d S
C C 0.1056(4) 0.2500 0.2500 0.0091(12) Uani 1 4 d S

loop_
_atom_site_aniso_label
_atom_site_aniso_U_11
_atom_site_aniso_U_22
_atom_site_aniso_U_33
_atom_site_aniso_U_23
_atom_site_aniso_U_13
_atom_site_aniso_U_12
La1 0.00872(19) 0.00972(14) 0.00972(14) 0.00016(14) 0.000 0.000
La2 0.00895(12) 0.00895(12) 0.00895(12) -0.00044(9) -0.00044(9) -0.00044(9)
La3 0.00895(12) 0.00895(12) 0.00895(12) -0.00044(9) -0.00044(9) -0.00044(9)
Te1 0.0135(3) 0.00991(19) 0.00991(19) 0.000 0.000 0.000
Te2 0.0335(5) 0.0335(5) 0.0335(5) 0.000 0.000 0.000
Mn 0.0082(2) 0.0082(2) 0.0082(2) 0.0001(3) 0.0001(3) 0.0001(3)
C 0.009(3) 0.0092(17) 0.0092(17) 0.002(2) 0.000 0.000

loop_
_atom_type_symbol
_atom_type_description
_atom_type_scat_dispersion_real
_atom_type_scat_dispersion_imag
_atom_type_scat_source
C C 0.0033 0.0016 'International Tables Vol C Tables 4.2.6.8 and 6.1.1.4'
Mn Mn 0.3368 0.7283 'International Tables Vol C Tables 4.2.6.8 and 6.1.1.4'
Te Te -0.5308 1.6751 'International Tables Vol C Tables 4.2.6.8 and 6.1.1.4'
La La -0.2871 2.4523 'International Tables Vol C Tables 4.2.6.8 and 6.1.1.4'

loop_
_geom_angle_atom_site_label_1
_geom_angle_atom_site_label_2
_geom_angle_atom_site_label_3
_geom_angle
_geom_angle_site_symmetry_1
_geom_angle_site_symmetry_3
C La1 C 86.5(2) . 121
C La1 Mn 36.60(12) . .
C La1 Mn 123.12(12) 121 .
C La1 Mn 123.12(11) . 100
C La1 Mn 36.60(12) 121 100
Mn La1 Mn 159.72(4) . 100
C La1 Te1 97.988(17) . 9
C La1 Te1 97.988(17) 121 9
Mn La1 Te1 91.925(4) . 9
Mn La1 Te1 91.925(4) 100 9
C La1 Te1 97.988(17) . 5
C La1 Te1 97.988(17) 121 5
Mn La1 Te1 91.925(4) . 5
Mn La1 Te1 91.925(4) 100 5
Te1 La1 Te1 158.00(2) 9 5
C La1 La1 43.26(11) . 121
C La1 La1 43.26(11) 121 121
Mn La1 La1 79.862(18) . 121
Mn La1 La1 79.862(18) 100 121
Te1 La1 La1 101.001(12) 9 121
Te1 La1 La1 101.001(12) 5 121
C La1 La2 43.155(16) . 51
C La1 La2 92.65(8) 121 51
Mn La1 La2 50.230(11) . 51
Mn La1 La2 118.330(14) 100 51
Te1 La1 La2 139.025(10) 9 51
Te1 La1 La2 54.833(9) 5 51
La1 La1 La2 62.022(5) 121 51
C La1 La2 43.155(17) . 74
C La1 La2 92.65(8) 121 74
Mn La1 La2 50.230(11) . 74
Mn La1 La2 118.330(14) 100 74
Te1 La1 La2 54.833(9) 9 74
Te1 La1 La2 139.025(10) 5 74
La1 La1 La2 62.022(5) 121 74
La2 La1 La2 85.365(14) 51 74
C La1 La2 92.65(8) . 171_455
C La1 La2 43.155(17) 121 171_455
Mn La1 La2 118.330(14) . 171_455
Mn La1 La2 50.230(11) 100 171_455
Te1 La1 La2 54.833(9) 9 171_455
Te1 La1 La2 139.025(10) 5 171_455
La1 La1 La2 62.022(5) 121 171_455
La2 La1 La2 124.044(11) 51 171_455
La2 La1 La2 68.939(13) 74 171_455
C La1 La2 92.65(8) . 146_455
C La1 La2 43.155(16) 121 146_455
Mn La1 La2 118.330(14) . 146_455
Mn La1 La2 50.230(11) 100 146_455
Te1 La1 La2 139.025(10) 9 146_455
Te1 La1 La2 54.833(9) 5 146_455
La1 La1 La2 62.022(5) 121 146_455
La2 La1 La2 68.939(13) 51 146_455
La2 La1 La2 124.044(11) 74 146_455
La2 La1 La2 85.365(14) 171_455 146_455
C La1 La1 148.07(4) . 10
C La1 La1 83.08(10) 121 10
Mn La1 La1 141.635(10) . 10
Mn La1 La1 52.551(14) 100 10
Te1 La1 La1 113.291(8) 9 10
Te1 La1 La1 54.111(6) 5 10
La1 La1 La1 120.0 121 10
La2 La1 La1 107.205(7) 51 10
La2 La1 La1 166.839(7) 74 10
La2 La1 La1 99.982(6) 171_455 10
La2 La1 La1 59.695(5) 146_455 10
C La2 C 76.6(2) 58 30
C La2 C 76.6(2) 58 74
C La2 C 76.6(2) 30 74
C La2 Mn 38.29(11) 58 28
C La2 Mn 38.29(11) 30 28
C La2 Mn 73.78(15) 74 28
C La2 Mn 38.29(11) 58 51
C La2 Mn 73.78(15) 30 51
C La2 Mn 38.29(11) 74 51
Mn La2 Mn 48.16(4) 28 51
C La2 Mn 73.78(15) 58 74
C La2 Mn 38.29(11) 30 74
C La2 Mn 38.29(11) 74 74
Mn La2 Mn 48.16(4) 28 74
Mn La2 Mn 48.16(4) 51 74
C La2 Te1 168.01(14) 58 81
C La2 Te1 94.11(10) 30 81
C La2 Te1 94.11(10) 74 81
Mn La2 Te1 132.138(12) 28 81
Mn La2 Te1 132.138(12) 51 81
Mn La2 Te1 94.24(3) 74 81
C La2 Te1 94.11(10) 58 53
C La2 Te1 168.01(14) 30 53
C La2 Te1 94.11(10) 74 53
Mn La2 Te1 132.138(12) 28 53
Mn La2 Te1 94.24(3) 51 53
Mn La2 Te1 132.138(12) 74 53
Te1 La2 Te1 94.053(18) 81 53
C La2 Te1 94.11(10) 58 25
C La2 Te1 94.11(10) 30 25
C La2 Te1 168.01(15) 74 25
Mn La2 Te1 94.24(3) 28 25
Mn La2 Te1 132.138(12) 51 25
Mn La2 Te1 132.138(12) 74 25
Te1 La2 Te1 94.053(18) 81 25
Te1 La2 Te1 94.053(18) 53 25
C La2 La3 134.33(14) 58 .
C La2 La3 134.33(14) 30 .
C La2 La3 134.33(14) 74 .
Mn La2 La3 151.89(2) 28 .
Mn La2 La3 151.89(2) 51 .
Mn La2 La3 151.89(2) 74 .
Te1 La2 La3 57.657(13) 81 .
Te1 La2 La3 57.657(13) 53 .
Te1 La2 La3 57.657(13) 25 .
C La2 La1 115.94(12) 58 74
C La2 La1 81.73(3) 30 74
C La2 La1 39.74(10) 74 74
Mn La2 La1 101.66(2) 28 74
Mn La2 La1 77.897(8) 51 74
Mn La2 La1 53.666(19) 74 74
Te1 La2 La1 54.375(9) 81 74
Te1 La2 La1 95.971(5) 53 74
Te1 La2 La1 147.397(11) 25 74
La3 La2 La1 103.107(7) . 74
C La2 La1 81.73(3) 58 146
C La2 La1 115.94(12) 30 146
C La2 La1 39.74(10) 74 146
Mn La2 La1 101.66(2) 28 146
Mn La2 La1 53.666(19) 51 146
Mn La2 La1 77.897(8) 74 146
Te1 La2 La1 95.971(5) 81 146
Te1 La2 La1 54.375(9) 53 146
Te1 La2 La1 147.397(11) 25 146
La3 La2 La1 103.107(7) . 146
La1 La2 La1 55.956(11) 74 146
Te1 La3 Te1 90.0 81 53
Te1 La3 Te1 90.0 81 25
Te1 La3 Te1 90.0 53 25
Te1 La3 Te1 180.0 81 177_556
Te1 La3 Te1 90.0 53 177_556
Te1 La3 Te1 90.0 25 177_556
Te1 La3 Te1 90.0 81 149_565
Te1 La3 Te1 180.0 53 149_565
Te1 La3 Te1 90.0 25 149_565
Te1 La3 Te1 90.0 177_556 149_565
Te1 La3 Te1 90.0 81 121_655
Te1 La3 Te1 90.0 53 121_655
Te1 La3 Te1 180.0 25 121_655
Te1 La3 Te1 90.0 177_556 121_655
Te1 La3 Te1 90.0 149_565 121_655
Te1 La3 La2 54.7 81 .
Te1 La3 La2 54.7 53 .
Te1 La3 La2 54.7 25 .
Te1 La3 La2 125.3 177_556 .
Te1 La3 La2 125.3 149_565 .
Te1 La3 La2 125.3 121_655 .
Te1 La3 La2 125.3 81 97_666
Te1 La3 La2 125.3 53 97_666
Te1 La3 La2 125.3 25 97_666
Te1 La3 La2 54.7 177_556 97_666
Te1 La3 La2 54.7 149_565 97_666
Te1 La3 La2 54.7 121_655 97_666
La2 La3 La2 180.000(7) . 97_666
Te1 La3 La2 125.3 81 98_556
Te1 La3 La2 54.7 53 98_556
Te1 La3 La2 54.7 25 98_556
Te1 La3 La2 54.7 177_556 98_556
Te1 La3 La2 125.3 149_565 98_556
Te1 La3 La2 125.3 121_655 98_556
La2 La3 La2 70.5 . 98_556
La2 La3 La2 109.5 97_666 98_556
Te1 La3 La2 54.7 81 2_665
Te1 La3 La2 125.3 53 2_665
Te1 La3 La2 125.3 25 2_665
Te1 La3 La2 125.3 177_556 2_665
Te1 La3 La2 54.7 149_565 2_665
Te1 La3 La2 54.7 121_655 2_665
La2 La3 La2 109.5 . 2_665
La2 La3 La2 70.5 97_666 2_665
La2 La3 La2 180.000(7) 98_556 2_665
Te1 La3 La2 54.7 81 99_565
Te1 La3 La2 125.3 53 99_565
Te1 La3 La2 54.7 25 99_565
Te1 La3 La2 125.3 177_556 99_565
Te1 La3 La2 54.7 149_565 99_565
Te1 La3 La2 125.3 121_655 99_565
La2 La3 La2 70.5 . 99_565
La2 La3 La2 109.5 97_666 99_565
La2 La3 La2 109.5 98_556 99_565
La2 La3 La2 70.5 2_665 99_565
Te1 La3 La2 54.7 81 100_655
Te1 La3 La2 54.7 53 100_655
Te1 La3 La2 125.3 25 100_655
Te1 La3 La2 125.3 177_556 100_655
Te1 La3 La2 125.3 149_565 100_655
Te1 La3 La2 54.7 121_655 100_655
La2 La3 La2 70.5 . 100_655
La2 La3 La2 109.5 97_666 100_655
La2 La3 La2 109.5 98_556 100_655
La2 La3 La2 70.5 2_665 100_655
La2 La3 La2 109.5 99_565 100_655
La1 Te1 La1 71.779(12) 6 106
La1 Te1 La1 112.00(2) 6 5
La1 Te1 La1 71.779(12) 106 5
La1 Te1 La1 71.779(12) 6 9
La1 Te1 La1 112.00(2) 106 9
La1 Te1 La1 71.779(12) 5 9
La1 Te1 La2 139.029(7) 6 28
La1 Te1 La2 139.029(7) 106 28
La1 Te1 La2 70.792(8) 5 28
La1 Te1 La2 70.792(8) 9 28
La1 Te1 La2 70.792(8) 6 25_544
La1 Te1 La2 70.792(8) 106 25_544
La1 Te1 La2 139.029(7) 5 25_544
La1 Te1 La2 139.029(7) 9 25_544
La2 Te1 La2 135.21(3) 28 25_544
La1 Te1 La2 139.029(7) 6 122_545
La1 Te1 La2 70.792(8) 106 122_545
La1 Te1 La2 70.792(8) 5 122_545
La1 Te1 La2 139.029(7) 9 122_545
La2 Te1 La2 81.656(10) 28 122_545
La2 Te1 La2 81.656(10) 25_544 122_545
La1 Te1 La2 70.792(8) 6 123_554
La1 Te1 La2 139.029(7) 106 123_554
La1 Te1 La2 139.029(7) 5 123_554
La1 Te1 La2 70.792(8) 9 123_554
La2 Te1 La2 81.656(10) 28 123_554
La2 Te1 La2 81.656(10) 25_544 123_554
La2 Te1 La2 135.21(3) 122_545 123_554
La1 Te1 La3 123.999(12) 6 25_544
La1 Te1 La3 123.999(12) 106 25_544
La1 Te1 La3 123.999(12) 5 25_544
La1 Te1 La3 123.999(12) 9 25_544
La2 Te1 La3 67.607(13) 28 25_544
La2 Te1 La3 67.607(13) 25_544 25_544
La2 Te1 La3 67.607(13) 122_545 25_544
La2 Te1 La3 67.607(13) 123_554 25_544
C Mn C 119.11(4) 9 5
C Mn C 119.11(4) 9 .
C Mn C 119.11(4) 5 .
C Mn Mn 102.11(12) 9 28
C Mn Mn 102.11(12) 5 28
C Mn Mn 49.29(14) . 28
C Mn Mn 102.11(12) 9 51
C Mn Mn 49.29(14) 5 51
C Mn Mn 102.11(12) . 51
Mn Mn Mn 60.0 28 51
C Mn Mn 49.29(14) 9 74
C Mn Mn 102.11(12) 5 74
C Mn Mn 102.11(12) . 74
Mn Mn Mn 60.0 28 74
Mn Mn Mn 60.0 51 74
C Mn La2 165.92(15) 9 74
C Mn La2 59.579(17) 5 74
C Mn La2 59.579(16) . 74
Mn Mn La2 65.92(2) 28 74
Mn Mn La2 65.92(2) 51 74
Mn Mn La2 116.63(2) 74 74
C Mn La2 59.579(16) 9 28
C Mn La2 59.579(17) 5 28
C Mn La2 165.92(15) . 28
Mn Mn La2 116.63(2) 28 28
Mn Mn La2 65.92(2) 51 28
Mn Mn La2 65.92(2) 74 28
La2 Mn La2 117.786(12) 74 28
C Mn La2 59.579(17) 9 51
C Mn La2 165.92(15) 5 51
C Mn La2 59.579(17) . 51
Mn Mn La2 65.92(2) 28 51
Mn Mn La2 116.63(2) 51 51
Mn Mn La2 65.92(2) 74 51
La2 Mn La2 117.786(12) 74 51
La2 Mn La2 117.786(12) 28 51
C Mn La1 114.65(10) 9 .
C Mn La1 114.65(10) 5 .
C Mn La1 50.85(13) . .
Mn Mn La1 100.138(18) 28 .
Mn Mn La1 141.635(10) 51 .
Mn Mn La1 141.635(10) 74 .
La2 Mn La1 76.105(12) 74 .
La2 Mn La1 143.23(4) 28 .
La2 Mn La1 76.105(12) 51 .
C Mn La1 50.85(13) 9 9
C Mn La1 114.65(10) 5 9
C Mn La1 114.65(10) . 9
Mn Mn La1 141.635(10) 28 9
Mn Mn La1 141.635(10) 51 9
Mn Mn La1 100.138(18) 74 9
La2 Mn La1 143.23(4) 74 9
La2 Mn La1 76.105(12) 28 9
La2 Mn La1 76.105(12) 51 9
La1 Mn La1 74.90(3) . 9
C Mn La1 114.65(10) 9 5
C Mn La1 50.85(13) 5 5
C Mn La1 114.65(10) . 5
Mn Mn La1 141.635(10) 28 5
Mn Mn La1 100.138(18) 51 5
Mn Mn La1 141.635(10) 74 5
La2 Mn La1 76.105(12) 74 5
La2 Mn La1 76.105(12) 28 5
La2 Mn La1 143.23(4) 51 5
La1 Mn La1 74.90(3) . 5
La1 Mn La1 74.90(3) 9 5
Mn C Mn 81.4(3) 28 .
Mn C La1 174.0(2) 28 .
Mn C La1 92.55(4) . .
Mn C La1 92.55(4) 28 121
Mn C La1 174.0(2) . 121
La1 C La1 93.5(2) . 121
Mn C La2 82.13(12) 28 74
Mn C La2 82.13(12) . 74
La1 C La2 97.11(8) . 74
La1 C La2 97.11(8) 121 74
Mn C La2 82.13(12) 28 51
Mn C La2 82.13(12) . 51
La1 C La2 97.11(8) . 51
La1 C La2 97.11(8) 121 51
La2 C La2 159.2(3) 74 51

loop_
_geom_bond_atom_site_label_1
_geom_bond_atom_site_label_2
_geom_bond_distance
_geom_bond_site_symmetry_2
La1 C 2.534(5) .
La1 C 2.534(5) 121
La1 Mn 3.2639(10) .
La1 Mn 3.2639(10) 100
La1 Te1 3.3854(4) 9
La1 Te1 3.3854(4) 5
La1 La1 3.6903(8) 121
La1 La2 3.9331(3) 51
La1 La2 3.9331(3) 74
La1 La2 3.9331(3) 171_455
La1 La2 3.9331(3) 146_455
La1 La1 3.9692(4) 10
La2 C 2.7109(13) 58
La2 C 2.7109(13) 30
La2 C 2.7109(13) 74
La2 Mn 3.1142(5) 28
La2 Mn 3.1142(5) 51
La2 Mn 3.1142(5) 74
La2 Te1 3.4047(4) 81
La2 Te1 3.4047(4) 53
La2 Te1 3.4047(4) 25
La2 La3 3.8555(5) .
La2 La1 3.9331(3) 74
La2 La1 3.9331(3) 146
La3 Te1 3.5230(7) 81
La3 Te1 3.5230(7) 53
La3 Te1 3.5230(7) 25
La3 Te1 3.5230(7) 177_556
La3 Te1 3.5230(7) 149_565
La3 Te1 3.5230(7) 121_655
La3 La2 3.8555(5) 97_666
La3 La2 3.8555(5) 98_556
La3 La2 3.8555(5) 2_665
La3 La2 3.8555(5) 99_565
La3 La2 3.8555(5) 100_655
Te1 La1 3.3854(4) 6
Te1 La1 3.3854(4) 106
Te1 La1 3.3854(4) 5
Te1 La1 3.3854(4) 9
Te1 La2 3.4047(4) 28
Te1 La2 3.4047(4) 25_544
Te1 La2 3.4047(4) 122_545
Te1 La2 3.4047(4) 123_554
Te1 La3 3.5230(7) 25_544
Mn C 1.948(5) 9
Mn C 1.948(5) 5
Mn C 1.948(5) .
Mn Mn 2.541(2) 28
Mn Mn 2.541(2) 51
Mn Mn 2.541(2) 74
Mn La2 3.1142(5) 74
Mn La2 3.1142(5) 28
Mn La2 3.1142(5) 51
Mn La1 3.2639(10) 9
Mn La1 3.2639(10) 5
C Mn 1.948(5) 28
C La1 2.534(5) 121
C La2 2.7109(13) 74
C La2 2.7109(13) 51
